data_7203307
loop_
_publ_author_name
'Saha, Binoy K.'
'Nangia, Ashwini'

_publ_section_title
;
 Self-assembled organic tubular host for van der Waals guest inclusion
;
_journal_issue 6
_journal_name_full CrystEngComm
_journal_page_first 440
_journal_paper_doi 10.1039/b602000n
_journal_volume 8
_journal_year 2006
_chemical_formula_moiety 'C18 H9 Cl3 N6 O3, 0.25(C5 H8 O2)'
_chemical_formula_sum 'C19.25 H11 Cl3 N6 O3.5'
_chemical_formula_weight 488.70
_chemical_name_common
;2,4,6-tris(2-chloro-3-pyridyloxy)-1,3,5-triazine,
acetylacetone
;
_chemical_name_systematic
;
2,4,6-tris(2-chloro-3-pyridyloxy)-1,3,5-triazine, acetylacetone
;
_space_group_IT_number 2
_symmetry_cell_setting triclinic
_symmetry_space_group_name_Hall '-P 1'
_symmetry_space_group_name_H-M 'P -1'
_atom_sites_solution_hydrogens geom
_atom_sites_solution_primary direct
_atom_sites_solution_secondary difmap
_audit_creation_method SHELXL-97
_cell_angle_alpha 93.037(2)
_cell_angle_beta 92.521(2)
_cell_angle_gamma 90.826(2)
_cell_formula_units_Z 2
_cell_length_a 6.2453(6)
_cell_length_b 10.1233(10)
_cell_length_c 16.8774(17)
_cell_measurement_reflns_used 4193
_cell_measurement_temperature 100(2)
_cell_volume 1064.36(18)
_computing_cell_refinement 'Bruker SMART'
_computing_data_collection 'Bruker SMART'
_computing_data_reduction 'Bruker SAINT'
_computing_molecular_graphics 'Bruker SHELXTL'
_computing_publication_material 'Bruker SHELXTL'
_computing_structure_refinement 'SHELXL-97 (Sheldrick, 1997) and squeeze'
_computing_structure_solution 'SHELXS-97 (Sheldrick, 1990)'
_diffrn_ambient_temperature 100(2)
_diffrn_measured_fraction_theta_full 0.988
_diffrn_measured_fraction_theta_max 0.988
_diffrn_measurement_device_type 'CCD area detector'
_diffrn_measurement_method 'phi and omega scans'
_diffrn_radiation_monochromator graphite
_diffrn_radiation_source 'fine-focus sealed tube'
_diffrn_radiation_type MoK\a
_diffrn_radiation_wavelength 0.71073
_diffrn_reflns_av_R_equivalents 0.0186
_diffrn_reflns_av_sigmaI/netI 0.0350
_diffrn_reflns_limit_h_max 7
_diffrn_reflns_limit_h_min -7
_diffrn_reflns_limit_k_max 12
_diffrn_reflns_limit_k_min -12
_diffrn_reflns_limit_l_max 21
_diffrn_reflns_limit_l_min -20
_diffrn_reflns_number 7939
_diffrn_reflns_theta_full 26.40
_diffrn_reflns_theta_max 26.40
_diffrn_reflns_theta_min 2.01
_exptl_absorpt_coefficient_mu 0.463
_exptl_absorpt_correction_T_max 0.9173
_exptl_absorpt_correction_T_min 0.8775
_exptl_absorpt_correction_type multi-scan
_exptl_absorpt_process_details 'SADABS - Bruker Nonius area detector scaling and absorption correction - V2.10'
_exptl_crystal_colour colorless
_exptl_crystal_density_diffrn 1.525
_exptl_crystal_density_method 'not measured'
_exptl_crystal_description block
_exptl_crystal_F_000 468
_exptl_crystal_size_max 0.29
_exptl_crystal_size_mid 0.20
_exptl_crystal_size_min 0.19
_refine_diff_density_max 0.483
_refine_diff_density_min -0.285
_refine_diff_density_rms 0.072
_refine_ls_extinction_method none
_refine_ls_goodness_of_fit_ref 1.059
_refine_ls_hydrogen_treatment constr
_refine_ls_matrix_type full
_refine_ls_number_parameters 271
_refine_ls_number_reflns 4314
_refine_ls_number_restraints 0
_refine_ls_restrained_S_all 1.059
_refine_ls_R_factor_all 0.0551
_refine_ls_R_factor_gt 0.0429
_refine_ls_shift/su_max 0.000
_refine_ls_shift/su_mean 0.000
_refine_ls_structure_factor_coef Fsqd
_refine_ls_weighting_details 'calc w=1/[\s^2^(Fo^2^)+(0.0531P)^2^+0.4970P] where P=(Fo^2^+2Fc^2^)/3'
_refine_ls_weighting_scheme calc
_refine_ls_wR_factor_gt 0.0987
_refine_ls_wR_factor_ref 0.1027
_reflns_number_gt 3489
_reflns_number_total 4314
_reflns_threshold_expression >2sigma(I)
_cod_data_source_file b602000n.txt
_cod_data_source_block acac3-s
_cod_depositor_comments
;
The following automatic conversions were performed:
'_symmetry_cell_setting' value 'Triclinic' changed to 'triclinic'
according to '/home/saulius/struct/CIF-dictionaries/cif_core.dic'
dictionary named 'cif_core.dic' version 2.4.1 from 2010-06-29.

Automatic conversion script
Id: cif_fix_enum 1527 2010-12-29 10:47:43Z saulius 
;
_cod_original_sg_symbol_H-M P-1
_cod_database_code 7203307

loop_
_symmetry_equiv_pos_as_xyz
'x, y, z'
'-x, -y, -z'

loop_
_atom_site_label
_atom_site_type_symbol
_atom_site_fract_x
_atom_site_fract_y
_atom_site_fract_z
_atom_site_U_iso_or_equiv
_atom_site_adp_type
_atom_site_occupancy
_atom_site_symmetry_multiplicity
_atom_site_calc_flag
_atom_site_refinement_flags
_atom_site_disorder_assembly
_atom_site_disorder_group
Cl1 Cl 0.84573(8) 0.45399(6) 0.11830(3) 0.02324(15) Uani 1 1 d . . .
Cl2 Cl -0.12116(9) 0.33116(7) 0.32144(3) 0.02982(17) Uani 1 1 d . . .
Cl3 Cl -0.17962(9) 0.75152(6) 0.22992(4) 0.02947(16) Uani 1 1 d . . .
O1 O 0.3819(2) 0.48911(14) 0.08577(8) 0.0154(3) Uani 1 1 d . . .
O2 O 0.3510(2) 0.32523(14) 0.32917(8) 0.0160(3) Uani 1 1 d . . .
O3 O 0.2622(2) 0.76288(14) 0.29969(8) 0.0175(3) Uani 1 1 d . . .
N1 N 0.3800(3) 0.40123(17) 0.20809(10) 0.0140(4) Uani 1 1 d . . .
N2 N 0.3041(3) 0.54818(17) 0.31801(10) 0.0154(4) Uani 1 1 d . . .
N3 N 0.3139(3) 0.62915(17) 0.18808(10) 0.0146(4) Uani 1 1 d . . .
N4 N 0.7690(3) 0.24131(19) 0.02622(11) 0.0199(4) Uani 1 1 d . . .
N5 N -0.0596(3) 0.3335(2) 0.47575(11) 0.0211(4) Uani 1 1 d . . .
N6 N -0.0567(3) 0.9769(2) 0.17634(12) 0.0248(4) Uani 1 1 d . . .
C1 C 0.3601(3) 0.5049(2) 0.16421(12) 0.0131(4) Uani 1 1 d . . .
C2 C 0.3437(3) 0.4311(2) 0.28421(12) 0.0144(4) Uani 1 1 d . . .
C3 C 0.2937(3) 0.6420(2) 0.26535(12) 0.0140(4) Uani 1 1 d . . .
C4 C 0.4604(3) 0.3693(2) 0.05484(12) 0.0141(4) Uani 1 1 d . . .
C5 C 0.3295(3) 0.2836(2) 0.00864(12) 0.0179(5) Uani 1 1 d . . .
H5 H 0.1797 0.2979 0.0030 0.021 Uiso 1 1 calc R . .
C6 C 0.4217(4) 0.1757(2) -0.02951(13) 0.0215(5) Uani 1 1 d . . .
H6 H 0.3364 0.1142 -0.0621 0.026 Uiso 1 1 calc R . .
C7 C 0.6396(4) 0.1591(2) -0.01929(13) 0.0232(5) Uani 1 1 d . . .
H7 H 0.7016 0.0851 -0.0461 0.028 Uiso 1 1 calc R . .
C8 C 0.6790(3) 0.3437(2) 0.06176(12) 0.0155(4) Uani 1 1 d . . .
C9 C 0.2595(3) 0.3370(2) 0.40350(12) 0.0140(4) Uani 1 1 d . . .
C10 C 0.3865(3) 0.3410(2) 0.47202(13) 0.0177(4) Uani 1 1 d . . .
H10 H 0.5384 0.3440 0.4705 0.021 Uiso 1 1 calc R . .
C11 C 0.2861(4) 0.3405(2) 0.54323(13) 0.0202(5) Uani 1 1 d . . .
H11 H 0.3684 0.3429 0.5920 0.024 Uiso 1 1 calc R . .
C12 C 0.0653(4) 0.3366(2) 0.54299(13) 0.0207(5) Uani 1 1 d . . .
H12 H -0.0017 0.3360 0.5924 0.025 Uiso 1 1 calc R . .
C13 C 0.0390(3) 0.3343(2) 0.40851(13) 0.0180(5) Uani 1 1 d . . .
C14 C 0.2126(3) 0.8666(2) 0.25090(12) 0.0164(4) Uani 1 1 d . . .
C15 C 0.3591(4) 0.9656(2) 0.24125(13) 0.0204(5) Uani 1 1 d . . .
H15 H 0.5011 0.9615 0.2635 0.025 Uiso 1 1 calc R . .
C16 C 0.2950(4) 1.0721(2) 0.19820(14) 0.0229(5) Uani 1 1 d . . .
H16 H 0.3923 1.1427 0.1902 0.027 Uiso 1 1 calc R . .
C17 C 0.0881(4) 1.0738(2) 0.16733(14) 0.0262(5) Uani 1 1 d . . .
H17 H 0.0450 1.1473 0.1381 0.031 Uiso 1 1 calc R . .
C18 C 0.0075(3) 0.8769(2) 0.21747(13) 0.0194(5) Uani 1 1 d . . .

loop_
_atom_site_aniso_label
_atom_site_aniso_U_11
_atom_site_aniso_U_22
_atom_site_aniso_U_33
_atom_site_aniso_U_23
_atom_site_aniso_U_13
_atom_site_aniso_U_12
Cl1 0.0169(3) 0.0260(3) 0.0259(3) -0.0046(2) -0.0023(2) 0.0003(2)
Cl2 0.0181(3) 0.0511(4) 0.0202(3) 0.0023(3) -0.0018(2) 0.0026(3)
Cl3 0.0190(3) 0.0223(3) 0.0467(4) -0.0023(3) 0.0035(2) -0.0016(2)
O1 0.0192(7) 0.0145(8) 0.0129(7) 0.0008(6) 0.0043(6) 0.0053(6)
O2 0.0207(8) 0.0137(8) 0.0145(7) 0.0025(6) 0.0065(6) 0.0058(6)
O3 0.0252(8) 0.0109(8) 0.0163(8) -0.0006(6) 0.0017(6) 0.0037(6)
N1 0.0141(8) 0.0124(9) 0.0160(9) 0.0012(7) 0.0045(7) 0.0012(7)
N2 0.0169(9) 0.0141(9) 0.0155(9) 0.0000(7) 0.0044(7) 0.0028(7)
N3 0.0143(9) 0.0139(9) 0.0157(9) 0.0004(7) 0.0026(7) 0.0022(7)
N4 0.0196(9) 0.0213(11) 0.0194(9) 0.0004(8) 0.0044(7) 0.0068(8)
N5 0.0174(9) 0.0248(11) 0.0218(10) 0.0017(8) 0.0075(7) 0.0011(8)
N6 0.0257(10) 0.0202(11) 0.0281(11) -0.0022(8) -0.0010(8) 0.0074(8)
C1 0.0084(9) 0.0150(11) 0.0160(10) 0.0011(8) 0.0022(7) -0.0008(8)
C2 0.0098(9) 0.0151(11) 0.0187(11) 0.0039(8) 0.0028(8) 0.0016(8)
C3 0.0105(9) 0.0115(11) 0.0199(11) -0.0013(8) 0.0028(8) 0.0010(8)
C4 0.0170(10) 0.0150(11) 0.0109(10) 0.0020(8) 0.0053(8) 0.0029(8)
C5 0.0155(10) 0.0234(12) 0.0152(10) 0.0030(9) 0.0028(8) -0.0002(9)
C6 0.0281(12) 0.0198(12) 0.0162(11) -0.0006(9) 0.0007(9) -0.0031(9)
C7 0.0313(13) 0.0194(12) 0.0190(11) -0.0043(9) 0.0062(9) 0.0048(10)
C8 0.0157(10) 0.0159(11) 0.0154(10) 0.0024(8) 0.0017(8) 0.0010(8)
C9 0.0181(10) 0.0108(10) 0.0138(10) 0.0025(8) 0.0064(8) 0.0018(8)
C10 0.0163(10) 0.0143(11) 0.0226(11) 0.0008(9) 0.0020(8) 0.0017(8)
C11 0.0266(12) 0.0170(12) 0.0168(11) 0.0006(9) -0.0006(9) 0.0000(9)
C12 0.0281(12) 0.0205(12) 0.0142(11) 0.0010(9) 0.0079(9) 0.0030(9)
C13 0.0188(11) 0.0190(12) 0.0161(11) 0.0011(9) -0.0001(8) 0.0018(9)
C14 0.0240(11) 0.0095(11) 0.0159(11) -0.0022(8) 0.0037(8) 0.0051(8)
C15 0.0221(11) 0.0166(12) 0.0222(12) -0.0034(9) 0.0016(9) 0.0018(9)
C16 0.0358(13) 0.0093(11) 0.0236(12) -0.0026(9) 0.0068(10) -0.0003(9)
C17 0.0391(14) 0.0167(12) 0.0231(12) 0.0021(9) 0.0031(10) 0.0091(10)
C18 0.0199(11) 0.0142(11) 0.0237(12) -0.0052(9) 0.0026(9) 0.0019(8)

loop_
_atom_type_symbol
_atom_type_description
_atom_type_scat_dispersion_real
_atom_type_scat_dispersion_imag
_atom_type_scat_source
C C 0.0033 0.0016 'International Tables Vol C Tables 4.2.6.8 and 6.1.1.4'
H H 0.0000 0.0000 'International Tables Vol C Tables 4.2.6.8 and 6.1.1.4'
N N 0.0061 0.0033 'International Tables Vol C Tables 4.2.6.8 and 6.1.1.4'
O O 0.0106 0.0060 'International Tables Vol C Tables 4.2.6.8 and 6.1.1.4'
Cl Cl 0.1484 0.1585 'International Tables Vol C Tables 4.2.6.8 and 6.1.1.4'

loop_
_geom_angle_atom_site_label_1
_geom_angle_atom_site_label_2
_geom_angle_atom_site_label_3
_geom_angle
_geom_angle_site_symmetry_1
_geom_angle_site_symmetry_3
_geom_angle_publ_flag
C1 O1 C4 118.65(15) . . ?
C3 O3 C14 118.51(16) . . ?
C2 O2 C9 117.55(16) . . ?
C2 N2 C3 111.95(18) . . ?
C1 N1 C2 112.06(18) . . ?
C13 N5 C12 116.77(19) . . ?
C3 N3 C1 111.91(17) . . ?
C10 C9 C13 119.19(19) . . ?
C10 C9 O2 120.56(18) . . ?
C13 C9 O2 120.05(18) . . ?
C18 N6 C17 116.8(2) . . ?
N1 C1 O1 119.03(18) . . ?
N1 C1 N3 127.80(19) . . ?
O1 C1 N3 113.15(17) . . ?
N2 C2 N1 127.95(19) . . ?
N2 C2 O2 119.02(18) . . ?
N1 C2 O2 113.02(18) . . ?
C8 N4 C7 116.72(19) . . ?
N3 C3 N2 128.19(19) . . ?
N3 C3 O3 119.36(18) . . ?
N2 C3 O3 112.44(18) . . ?
N4 C8 C4 123.8(2) . . ?
N4 C8 Cl1 117.27(16) . . ?
C4 C8 Cl1 118.95(16) . . ?
C5 C4 C8 118.88(19) . . ?
C5 C4 O1 120.52(18) . . ?
C8 C4 O1 120.06(19) . . ?
N4 C7 C6 123.8(2) . . ?
N4 C7 H7 118.1 . . ?
C6 C7 H7 118.1 . . ?
N6 C18 C14 123.9(2) . . ?
N6 C18 Cl3 117.10(17) . . ?
C14 C18 Cl3 118.98(17) . . ?
C14 C15 C16 118.3(2) . . ?
C14 C15 H15 120.9 . . ?
C16 C15 H15 120.9 . . ?
C4 C5 C6 118.1(2) . . ?
C4 C5 H5 120.9 . . ?
C6 C5 H5 120.9 . . ?
C7 C6 C5 118.7(2) . . ?
C7 C6 H6 120.6 . . ?
C5 C6 H6 120.6 . . ?
C17 C16 C15 118.7(2) . . ?
C17 C16 H16 120.6 . . ?
C15 C16 H16 120.6 . . ?
C15 C14 C18 118.8(2) . . ?
C15 C14 O3 120.71(19) . . ?
C18 C14 O3 120.19(19) . . ?
C12 C11 C10 119.4(2) . . ?
C12 C11 H11 120.3 . . ?
C10 C11 H11 120.3 . . ?
N5 C13 C9 124.0(2) . . ?
N5 C13 Cl2 117.06(16) . . ?
C9 C13 Cl2 118.97(16) . . ?
C9 C10 C11 117.7(2) . . ?
C9 C10 H10 121.1 . . ?
C11 C10 H10 121.1 . . ?
N5 C12 C11 122.9(2) . . ?
N5 C12 H12 118.5 . . ?
C11 C12 H12 118.5 . . ?
N6 C17 C16 123.4(2) . . ?
N6 C17 H17 118.3 . . ?
C16 C17 H17 118.3 . . ?

loop_
_geom_bond_atom_site_label_1
_geom_bond_atom_site_label_2
_geom_bond_distance
_geom_bond_site_symmetry_2
_geom_bond_publ_flag
Cl1 C8 1.734(2) . ?
Cl2 C13 1.740(2) . ?
Cl3 C18 1.740(2) . ?
O1 C1 1.338(2) . ?
O1 C4 1.399(2) . ?
O3 C3 1.347(2) . ?
O3 C14 1.398(2) . ?
O2 C2 1.346(2) . ?
O2 C9 1.401(2) . ?
N2 C2 1.319(3) . ?
N2 C3 1.335(3) . ?
N1 C1 1.321(3) . ?
N1 C2 1.334(3) . ?
N5 C13 1.315(3) . ?
N5 C12 1.347(3) . ?
N3 C3 1.316(3) . ?
N3 C1 1.339(3) . ?
C9 C10 1.371(3) . ?
C9 C13 1.384(3) . ?
N6 C18 1.315(3) . ?
N6 C17 1.344(3) . ?
N4 C8 1.316(3) . ?
N4 C7 1.339(3) . ?
C8 C4 1.394(3) . ?
C4 C5 1.371(3) . ?
C7 C6 1.378(3) . ?
C7 H7 0.9500 . ?
C18 C14 1.384(3) . ?
C15 C14 1.369(3) . ?
C15 C16 1.386(3) . ?
C15 H15 0.9500 . ?
C5 C6 1.384(3) . ?
C5 H5 0.9500 . ?
C6 H6 0.9500 . ?
C16 C17 1.372(3) . ?
C16 H16 0.9500 . ?
C11 C12 1.379(3) . ?
C11 C10 1.380(3) . ?
C11 H11 0.9500 . ?
C10 H10 0.9500 . ?
C12 H12 0.9500 . ?
C17 H17 0.9500 . ?

loop_
_cod_related_entry_id
_cod_related_entry_database
_cod_related_entry_code
1 ChemSpider 21149371
